data_2230280
loop_
_publ_author_name
'Zhang, Qiurong'
'Ke, Yu'
'Cheng, Weiyan'
'Li, Pengyun'
'Liu, Hongmin'

_publ_section_title
;
 1,2;5,6-Di-<i>O</i>-isopropylidene-3-<i>C</i>-nitromethyl-\a-<small>D</small>-allofuranose
;
_journal_coeditor_code CV5090
_journal_issue 6
_journal_name_full 'Acta Crystallographica Section E'
_journal_page_first o1402
_journal_paper_doi 10.1107/S1600536811017314
_journal_volume 67
_journal_year 2011
_chemical_formula_iupac 'C13 H21 N O8'
_chemical_formula_moiety 'C13 H21 N O8'
_chemical_formula_sum 'C13 H21 N O8'
_chemical_formula_weight 319.31
_chemical_melting_point_gt 383
_chemical_melting_point_lt 384
_chemical_name_systematic
;
1,2;5,6-Di-<i>O</i>-isopropylidene-3-<i>C</i>-nitromethyl-\a-D-allofuranose
;
_space_group_IT_number 169
_symmetry_cell_setting hexagonal
_symmetry_space_group_name_Hall 'P 61'
_symmetry_space_group_name_H-M 'P 61'
_atom_sites_solution_hydrogens geom
_atom_sites_solution_primary direct
_atom_sites_solution_secondary difmap
_audit_creation_method SHELXL-97
_cell_angle_alpha 90.00
_cell_angle_beta 90.00
_cell_angle_gamma 120.00
_cell_formula_units_Z 6
_cell_length_a 13.2581(19)
_cell_length_b 13.2581(19)
_cell_length_c 16.462(3)
_cell_measurement_reflns_used 398
_cell_measurement_temperature 291(2)
_cell_measurement_theta_max 25.1
_cell_measurement_theta_min 2
_cell_volume 2506.0(7)
_computing_cell_refinement 'R-AXIS-IV Software (Rigaku, 1997)'
_computing_data_collection 'R-AXIS-IV Software (Rigaku, 1997)'
_computing_data_reduction 'R-AXIS-IV Software (Rigaku, 1997)'
_computing_molecular_graphics 'TEXSAN (Molecular Structure Corporation, 1992)'
_computing_publication_material 'TEXSAN (Molecular Structure Corporation, 1992)'
_computing_structure_refinement 'SHELXL97 (Sheldrick, 2008)'
_computing_structure_solution 'SHELXS97 (Sheldrick, 2008)'
_diffrn_ambient_temperature 291(2)
_diffrn_detector_area_resol_mean 0
_diffrn_measured_fraction_theta_full 1.000
_diffrn_measured_fraction_theta_max 1.000
_diffrn_measurement_device_type 'Rigaku R-AXIS-IV'
_diffrn_measurement_method 'Oscillation  frames'
_diffrn_radiation_monochromator graphite
_diffrn_radiation_source 'fine-focus sealed tube'
_diffrn_radiation_type MoK\a
_diffrn_radiation_wavelength 0.71073
_diffrn_reflns_av_R_equivalents 0.0473
_diffrn_reflns_av_sigmaI/netI 0.0296
_diffrn_reflns_limit_h_max 16
_diffrn_reflns_limit_h_min -13
_diffrn_reflns_limit_k_max 0
_diffrn_reflns_limit_k_min -16
_diffrn_reflns_limit_l_max 19
_diffrn_reflns_limit_l_min -19
_diffrn_reflns_number 8380
_diffrn_reflns_theta_full 25.50
_diffrn_reflns_theta_max 25.50
_diffrn_reflns_theta_min 1.77
_diffrn_standards_decay_% 0
_diffrn_standards_interval_count 0
_diffrn_standards_interval_time 0
_diffrn_standards_number 0
_exptl_absorpt_coefficient_mu 0.106
_exptl_absorpt_correction_T_max 0.9791
_exptl_absorpt_correction_T_min 0.9750
_exptl_absorpt_correction_type multi-scan
_exptl_absorpt_process_details '(ABSCOR; Higashi, 1995)'
_exptl_crystal_colour colourless
_exptl_crystal_density_diffrn 1.270
_exptl_crystal_density_method 'not measured'
_exptl_crystal_description prismatic
_exptl_crystal_F_000 1020
_exptl_crystal_size_max 0.24
_exptl_crystal_size_mid 0.20
_exptl_crystal_size_min 0.20
_refine_diff_density_max 0.431
_refine_diff_density_min -0.260
_refine_ls_extinction_coef 0.008(2)
_refine_ls_extinction_expression Fc^*^=kFc[1+0.001xFc^2^\l^3^/sin(2\q)]^-1/4^
_refine_ls_extinction_method 'SHELXL97 (Sheldrick, 2008)'
_refine_ls_goodness_of_fit_ref 1.082
_refine_ls_hydrogen_treatment mixed
_refine_ls_matrix_type full
_refine_ls_number_parameters 205
_refine_ls_number_reflns 1612
_refine_ls_number_restraints 1
_refine_ls_restrained_S_all 1.082
_refine_ls_R_factor_all 0.0664
_refine_ls_R_factor_gt 0.0614
_refine_ls_shift/su_max 0.000
_refine_ls_shift/su_mean 0.000
_refine_ls_structure_factor_coef Fsqd
_refine_ls_weighting_details 'calc w=1/[\s^2^(Fo^2^)+(0.0962P)^2^+1.0744P] where P=(Fo^2^+2Fc^2^)/3'
_refine_ls_weighting_scheme calc
_refine_ls_wR_factor_gt 0.1598
_refine_ls_wR_factor_ref 0.1640
_reflns_number_gt 1534
_reflns_number_total 1612
_reflns_threshold_expression I>2sigma(I)
_cod_data_source_file cv5090.cif
_cod_data_source_block I
_cod_database_code 2230280
_cod_database_fobs_code 2230280

loop_
_symmetry_equiv_pos_as_xyz
'x, y, z'
'-y, x-y, z+1/3'
'-x+y, -x, z+2/3'
'-x, -y, z+1/2'
'y, -x+y, z+5/6'
'x-y, x, z+1/6'

loop_
_atom_site_type_symbol
_atom_site_label
_atom_site_fract_x
_atom_site_fract_y
_atom_site_fract_z
_atom_site_U_iso_or_equiv
_atom_site_adp_type
_atom_site_calc_flag
_atom_site_refinement_flags
_atom_site_occupancy
_atom_site_symmetry_multiplicity
_atom_site_disorder_assembly
_atom_site_disorder_group
O O1 0.2338(3) 0.7097(4) 0.2334(2) 0.0565(10) Uani d . 1 1 . .
O O2 0.0552(3) 0.6458(3) 0.1793(2) 0.0427(8) Uani d . 1 1 . .
O O3 0.0092(2) 0.5408(3) 0.0319(2) 0.0405(7) Uani d . 1 1 . .
O O4 0.3029(3) 0.6935(3) 0.1082(2) 0.0490(9) Uani d . 1 1 . .
O O5 0.1802(3) 0.4394(3) -0.0205(3) 0.0597(11) Uani d . 1 1 . .
O O6 0.3601(3) 0.4537(4) -0.0197(3) 0.0557(9) Uani d . 1 1 . .
O O7 0.0437(7) 0.7865(7) -0.0252(4) 0.127(3) Uani d . 1 1 . .
O O8 0.0234(7) 0.6912(7) -0.1261(4) 0.131(3) Uani d . 1 1 . .
N N1 0.0764(5) 0.7349(5) -0.0646(3) 0.0639(13) Uani d . 1 1 . .
C C1 0.2559(4) 0.7508(4) 0.1523(3) 0.0472(12) Uani d . 1 1 . .
H H1A 0.3068 0.8355 0.1502 0.057 Uiso calc R 1 1 . .
C C2 0.1347(4) 0.7135(4) 0.1170(3) 0.0417(10) Uani d . 1 1 . .
H H2A 0.1263 0.7800 0.1005 0.050 Uiso calc R 1 1 . .
C C3 0.1227(4) 0.6337(4) 0.0451(3) 0.0358(9) Uani d . 1 1 . .
C C4 0.2095(3) 0.5932(4) 0.0705(3) 0.0362(10) Uani d . 1 1 . .
H H4A 0.1721 0.5317 0.1114 0.043 Uiso calc R 1 1 . .
C C5 0.2641(4) 0.5535(5) 0.0066(3) 0.0445(11) Uani d . 1 1 . .
H H5A 0.2918 0.6081 -0.0392 0.053 Uiso calc R 1 1 . .
C C6 0.3605(5) 0.5349(5) 0.0379(3) 0.0514(12) Uani d . 1 1 . .
H H6A 0.4347 0.6070 0.0381 0.062 Uiso calc R 1 1 . .
H H6B 0.3438 0.5025 0.0923 0.062 Uiso calc R 1 1 . .
C C7 0.1610(4) 0.7012(5) -0.0346(3) 0.0496(12) Uani d . 1 1 . .
H H7A 0.2360 0.7709 -0.0268 0.059 Uiso calc R 1 1 . .
H H7B 0.1703 0.6537 -0.0754 0.059 Uiso calc R 1 1 . .
C C8 0.1192(4) 0.6842(5) 0.2544(3) 0.0463(12) Uani d . 1 1 . .
C C9 0.0671(6) 0.5833(6) 0.3133(4) 0.0650(15) Uani d . 1 1 . .
H H9A 0.0672 0.5174 0.2892 0.097 Uiso calc R 1 1 . .
H H9B -0.0114 0.5635 0.3258 0.097 Uiso calc R 1 1 . .
H H9C 0.1125 0.6050 0.3623 0.097 Uiso calc R 1 1 . .
C C10 0.1218(6) 0.7930(6) 0.2860(4) 0.0693(17) Uani d . 1 1 . .
H H10A 0.1542 0.8528 0.2453 0.104 Uiso calc R 1 1 . .
H H10B 0.1689 0.8196 0.3341 0.104 Uiso calc R 1 1 . .
H H10C 0.0440 0.7755 0.2986 0.104 Uiso calc R 1 1 . .
C C11 0.2428(4) 0.3839(5) -0.0501(4) 0.0552(13) Uani d . 1 1 . .
C C12 0.1872(7) 0.2647(6) -0.0156(6) 0.093(2) Uani d . 1 1 . .
H H12A 0.1886 0.2690 0.0426 0.139 Uiso calc R 1 1 . .
H H12B 0.2291 0.2269 -0.0332 0.139 Uiso calc R 1 1 . .
H H12C 0.1080 0.2210 -0.0340 0.139 Uiso calc R 1 1 . .
C C13 0.2482(6) 0.3881(7) -0.1415(4) 0.0729(19) Uani d . 1 1 . .
H H13A 0.2860 0.4677 -0.1592 0.109 Uiso calc R 1 1 . .
H H13B 0.1707 0.3469 -0.1632 0.109 Uiso calc R 1 1 . .
H H13C 0.2915 0.3523 -0.1602 0.109 Uiso calc R 1 1 . .
H H3E -0.017(6) 0.497(6) 0.077(5) 0.067(19) Uiso d . 1 1 . .

loop_
_atom_site_aniso_label
_atom_site_aniso_U_11
_atom_site_aniso_U_22
_atom_site_aniso_U_33
_atom_site_aniso_U_12
_atom_site_aniso_U_13
_atom_site_aniso_U_23
O1 0.0408(19) 0.077(3) 0.0453(19) 0.0249(17) -0.0092(15) -0.0111(18)
O2 0.0312(16) 0.0491(19) 0.0426(17) 0.0161(15) -0.0026(13) -0.0029(14)
O3 0.0244(15) 0.0419(17) 0.0460(17) 0.0098(14) -0.0045(13) 0.0004(15)
O4 0.0269(16) 0.057(2) 0.054(2) 0.0135(14) -0.0040(14) -0.0109(16)
O5 0.0323(17) 0.066(2) 0.075(2) 0.0197(16) -0.0017(17) -0.028(2)
O6 0.045(2) 0.071(2) 0.059(2) 0.0357(19) 0.0046(17) -0.0059(19)
O7 0.193(8) 0.185(7) 0.089(4) 0.159(7) -0.029(4) -0.013(5)
O8 0.173(6) 0.184(7) 0.094(4) 0.132(6) -0.057(5) -0.031(5)
N1 0.095(4) 0.069(3) 0.044(3) 0.053(3) -0.006(3) 0.003(2)
C1 0.033(2) 0.041(3) 0.056(3) 0.010(2) -0.005(2) -0.010(2)
C2 0.037(2) 0.037(2) 0.047(3) 0.016(2) -0.003(2) 0.002(2)
C3 0.029(2) 0.034(2) 0.040(2) 0.0126(18) -0.0018(17) 0.0001(18)
C4 0.026(2) 0.040(2) 0.035(2) 0.0113(18) -0.0010(17) 0.0023(18)
C5 0.034(2) 0.054(3) 0.043(2) 0.020(2) 0.0006(19) -0.002(2)
C6 0.044(3) 0.067(3) 0.047(3) 0.031(3) 0.000(2) -0.008(3)
C7 0.041(3) 0.058(3) 0.046(3) 0.022(2) 0.003(2) 0.011(2)
C8 0.035(2) 0.055(3) 0.043(3) 0.018(2) -0.0061(19) -0.011(2)
C9 0.063(4) 0.077(4) 0.050(3) 0.031(3) -0.006(3) 0.003(3)
C10 0.067(4) 0.070(4) 0.067(4) 0.031(3) 0.004(3) -0.019(3)
C11 0.044(3) 0.064(3) 0.059(3) 0.027(3) 0.012(2) -0.010(3)
C12 0.093(5) 0.065(4) 0.106(6) 0.028(4) 0.033(5) 0.000(4)
C13 0.060(3) 0.105(5) 0.061(3) 0.047(4) -0.005(3) -0.023(4)

loop_
_atom_type_symbol
_atom_type_description
_atom_type_scat_dispersion_real
_atom_type_scat_dispersion_imag
_atom_type_scat_source
C C 0.0033 0.0000 'International Tables Vol C Tables 4.2.6.8 and 6.1.1.4'
H H 0.0000 0.0000 'International Tables Vol C Tables 4.2.6.8 and 6.1.1.4'
N N 0.0061 0.0000 'International Tables Vol C Tables 4.2.6.8 and 6.1.1.4'
O O 0.0106 0.0000 'International Tables Vol C Tables 4.2.6.8 and 6.1.1.4'

loop_
_geom_angle_atom_site_label_1
_geom_angle_atom_site_label_2
_geom_angle_atom_site_label_3
_geom_angle_site_symmetry_1
_geom_angle_site_symmetry_3
_geom_angle
_geom_angle_publ_flag
C1 O1 C8 . . 108.2(4) ?
C2 O2 C8 . . 106.1(3) ?
C3 O3 H3E . . 110(4) ?
C1 O4 C4 . . 108.4(3) ?
C5 O5 C11 . . 107.7(4) ?
C6 O6 C11 . . 108.0(4) ?
O7 N1 O8 . . 116.7(7) ?
O7 N1 C7 . . 123.3(5) ?
O8 N1 C7 . . 118.8(6) ?
O4 C1 O1 . . 110.1(4) ?
O4 C1 C2 . . 107.8(4) ?
O1 C1 C2 . . 104.5(4) ?
O4 C1 H1A . . 111.4 ?
O1 C1 H1A . . 111.4 ?
C2 C1 H1A . . 111.4 ?
O2 C2 C1 . . 104.8(4) ?
O2 C2 C3 . . 109.3(4) ?
C1 C2 C3 . . 104.0(4) ?
O2 C2 H2A . . 112.7 ?
C1 C2 H2A . . 112.7 ?
C3 C2 H2A . . 112.7 ?
O3 C3 C7 . . 106.1(4) ?
O3 C3 C2 . . 114.6(4) ?
C7 C3 C2 . . 111.6(4) ?
O3 C3 C4 . . 113.2(3) ?
C7 C3 C4 . . 110.4(4) ?
C2 C3 C4 . . 101.0(3) ?
O4 C4 C5 . . 106.5(3) ?
O4 C4 C3 . . 104.1(3) ?
C5 C4 C3 . . 119.9(4) ?
O4 C4 H4A . . 108.6 ?
C5 C4 H4A . . 108.6 ?
C3 C4 H4A . . 108.6 ?
O5 C5 C6 . . 102.0(4) ?
O5 C5 C4 . . 109.4(4) ?
C6 C5 C4 . . 114.2(4) ?
O5 C5 H5A . . 110.3 ?
C6 C5 H5A . . 110.3 ?
C4 C5 H5A . . 110.3 ?
O6 C6 C5 . . 102.2(4) ?
O6 C6 H6A . . 111.3 ?
C5 C6 H6A . . 111.3 ?
O6 C6 H6B . . 111.3 ?
C5 C6 H6B . . 111.3 ?
H6A C6 H6B . . 109.2 ?
N1 C7 C3 . . 112.5(4) ?
N1 C7 H7A . . 109.1 ?
C3 C7 H7A . . 109.1 ?
N1 C7 H7B . . 109.1 ?
C3 C7 H7B . . 109.1 ?
H7A C7 H7B . . 107.8 ?
O1 C8 O2 . . 104.1(4) ?
O1 C8 C9 . . 109.1(4) ?
O2 C8 C9 . . 108.1(4) ?
O1 C8 C10 . . 110.0(4) ?
O2 C8 C10 . . 111.1(5) ?
C9 C8 C10 . . 113.9(5) ?
C8 C9 H9A . . 109.5 ?
C8 C9 H9B . . 109.5 ?
H9A C9 H9B . . 109.5 ?
C8 C9 H9C . . 109.5 ?
H9A C9 H9C . . 109.5 ?
H9B C9 H9C . . 109.5 ?
C8 C10 H10A . . 109.5 ?
C8 C10 H10B . . 109.5 ?
H10A C10 H10B . . 109.5 ?
C8 C10 H10C . . 109.5 ?
H10A C10 H10C . . 109.5 ?
H10B C10 H10C . . 109.5 ?
O5 C11 O6 . . 105.5(4) ?
O5 C11 C12 . . 108.0(5) ?
O6 C11 C12 . . 110.6(6) ?
O5 C11 C13 . . 110.4(6) ?
O6 C11 C13 . . 107.8(5) ?
C12 C11 C13 . . 114.2(6) ?
C11 C12 H12A . . 109.5 ?
C11 C12 H12B . . 109.5 ?
H12A C12 H12B . . 109.5 ?
C11 C12 H12C . . 109.5 ?
H12A C12 H12C . . 109.5 ?
H12B C12 H12C . . 109.5 ?
C11 C13 H13A . . 109.5 ?
C11 C13 H13B . . 109.5 ?
H13A C13 H13B . . 109.5 ?
C11 C13 H13C . . 109.5 ?
H13A C13 H13C . . 109.5 ?
H13B C13 H13C . . 109.5 ?

loop_
_geom_bond_atom_site_label_1
_geom_bond_atom_site_label_2
_geom_bond_site_symmetry_2
_geom_bond_distance
_geom_bond_publ_flag
O1 C1 . 1.415(7) ?
O1 C8 . 1.424(6) ?
O2 C2 . 1.421(6) ?
O2 C8 . 1.441(6) ?
O3 C3 . 1.405(5) ?
O3 H3E . 0.90(8) ?
O4 C1 . 1.402(6) ?
O4 C4 . 1.428(5) ?
O5 C5 . 1.429(6) ?
O5 C11 . 1.441(6) ?
O6 C6 . 1.432(6) ?
O6 C11 . 1.445(7) ?
O7 N1 . 1.171(8) ?
O8 N1 . 1.204(8) ?
N1 C7 . 1.484(7) ?
C1 C2 . 1.540(7) ?
C1 H1A . 0.9800 ?
C2 C3 . 1.542(7) ?
C2 H2A . 0.9800 ?
C3 C7 . 1.525(7) ?
C3 C4 . 1.551(6) ?
C4 C5 . 1.513(6) ?
C4 H4A . 0.9800 ?
C5 C6 . 1.509(7) ?
C5 H5A . 0.9800 ?
C6 H6A . 0.9700 ?
C6 H6B . 0.9700 ?
C7 H7A . 0.9700 ?
C7 H7B . 0.9700 ?
C8 C9 . 1.510(8) ?
C8 C10 . 1.517(8) ?
C9 H9A . 0.9600 ?
C9 H9B . 0.9600 ?
C9 H9C . 0.9600 ?
C10 H10A . 0.9600 ?
C10 H10B . 0.9600 ?
C10 H10C . 0.9600 ?
C11 C12 . 1.483(10) ?
C11 C13 . 1.506(9) ?
C12 H12A . 0.9600 ?
C12 H12B . 0.9600 ?
C12 H12C . 0.9600 ?
C13 H13A . 0.9600 ?
C13 H13B . 0.9600 ?
C13 H13C . 0.9600 ?

loop_
_geom_hbond_atom_site_label_D
_geom_hbond_atom_site_label_H
_geom_hbond_atom_site_label_A
_geom_hbond_site_symmetry_A
_geom_hbond_distance_DH
_geom_hbond_distance_HA
_geom_hbond_distance_DA
_geom_hbond_angle_DHA
O3 H3E O6 6 0.90(8) 1.95(8) 2.814(5) 161(7)
C1 H1A O3 6_665 0.98 2.37 3.258(4) 150.9
C5 H5A O1 3_564 0.98 2.50 3.320(4) 140.9

loop_
_geom_torsion_atom_site_label_1
_geom_torsion_atom_site_label_2
_geom_torsion_atom_site_label_3
_geom_torsion_atom_site_label_4
_geom_torsion_site_symmetry_1
_geom_torsion_site_symmetry_2
_geom_torsion_site_symmetry_3
_geom_torsion_site_symmetry_4
_geom_torsion
_geom_torsion_publ_flag
C4 O4 C1 O1 . . . . 91.7(4) ?
C4 O4 C1 C2 . . . . -21.7(5) ?
C8 O1 C1 O4 . . . . -132.3(4) ?
C8 O1 C1 C2 . . . . -16.8(5) ?
C8 O2 C2 C1 . . . . 24.8(5) ?
C8 O2 C2 C3 . . . . 135.8(4) ?
O4 C1 C2 O2 . . . . 111.9(4) ?
O1 C1 C2 O2 . . . . -5.2(5) ?
O4 C1 C2 C3 . . . . -2.9(5) ?
O1 C1 C2 C3 . . . . -119.9(4) ?
O2 C2 C3 O3 . . . . 34.0(5) ?
C1 C2 C3 O3 . . . . 145.5(4) ?
O2 C2 C3 C7 . . . . 154.7(4) ?
C1 C2 C3 C7 . . . . -93.8(5) ?
O2 C2 C3 C4 . . . . -88.0(4) ?
C1 C2 C3 C4 . . . . 23.5(4) ?
C1 O4 C4 C5 . . . . 164.9(4) ?
C1 O4 C4 C3 . . . . 37.3(5) ?
O3 C3 C4 O4 . . . . -159.9(4) ?
C7 C3 C4 O4 . . . . 81.3(4) ?
C2 C3 C4 O4 . . . . -36.8(4) ?
O3 C3 C4 C5 . . . . 81.4(5) ?
C7 C3 C4 C5 . . . . -37.4(5) ?
C2 C3 C4 C5 . . . . -155.6(4) ?
C11 O5 C5 C6 . . . . -32.9(5) ?
C11 O5 C5 C4 . . . . -154.2(4) ?
O4 C4 C5 O5 . . . . 166.8(4) ?
C3 C4 C5 O5 . . . . -75.7(5) ?
O4 C4 C5 C6 . . . . 53.2(5) ?
C3 C4 C5 C6 . . . . 170.8(4) ?
C11 O6 C6 C5 . . . . -29.7(6) ?
O5 C5 C6 O6 . . . . 37.9(5) ?
C4 C5 C6 O6 . . . . 155.7(4) ?
O7 N1 C7 C3 . . . . 53.9(9) ?
O8 N1 C7 C3 . . . . -112.8(7) ?
O3 C3 C7 N1 . . . . 53.1(6) ?
C2 C3 C7 N1 . . . . -72.5(5) ?
C4 C3 C7 N1 . . . . 176.1(4) ?
C1 O1 C8 O2 . . . . 32.4(5) ?
C1 O1 C8 C9 . . . . 147.7(4) ?
C1 O1 C8 C10 . . . . -86.7(5) ?
C2 O2 C8 O1 . . . . -35.5(5) ?
C2 O2 C8 C9 . . . . -151.4(4) ?
C2 O2 C8 C10 . . . . 82.9(5) ?
C5 O5 C11 O6 . . . . 15.2(6) ?
C5 O5 C11 C12 . . . . 133.6(6) ?
C5 O5 C11 C13 . . . . -100.9(5) ?
C6 O6 C11 O5 . . . . 10.1(6) ?
C6 O6 C11 C12 . . . . -106.5(6) ?
C6 O6 C11 C13 . . . . 128.0(5) ?
